data_9009087
loop_
_publ_author_name
'Wyckoff, R. W. G.'

_publ_section_title
;
 Second edition. Interscience Publishers, New York, New York
;
_journal_name_full 'Crystal Structures'
_journal_page_first 239
_journal_page_last 444
_journal_volume 1
_journal_year 1963
_chemical_formula_sum 'O2 Ti'
_chemical_name_mineral Brookite
_space_group_IT_number 61
_symmetry_space_group_name_Hall '-P 2ac 2ab'
_symmetry_space_group_name_H-M 'P b c a'
_cell_angle_alpha 90
_cell_angle_beta 90
_cell_angle_gamma 90
_cell_length_a 9.184
_cell_length_b 5.447
_cell_length_c 5.145
_cell_formula_units_Z 8
_cell_volume 257.380
_database_code_amcsd 0011766
_exptl_crystal_density_diffrn 4.123
_cod_original_formula_sum 'Ti O2'
_cod_database_code 9009087

loop_
_space_group_symop_operation_xyz
x,y,z
x,1/2-y,1/2+z
-x,1/2+y,1/2-z
1/2-x,1/2+y,z
1/2+x,1/2-y,-z
1/2+x,y,1/2-z
1/2-x,-y,1/2+z
-x,-y,-z

loop_
_atom_site_label
_atom_site_fract_x
_atom_site_fract_y
_atom_site_fract_z
Ti 0.12900 0.09720 -0.13710
O1 0.01010 0.14860 0.18240
O2 0.23040 0.11300 -0.46290

loop_
_cod_related_entry_id
_cod_related_entry_database
_cod_related_entry_code
1 ChemSpider 142802
2 AMCSD 0011766
